data_2222341
loop_
_publ_author_name
'Dong, Wen-Kui'
'Wu, Jian-chao'
'Yao, Jian'
'Li, Li'
'Gong, Shang-sheng'

_publ_section_title
;
 2,2'-[1,1'-(Ethylenedioxydinitrilo)diethylidyne]di-1-naphthol
;
_journal_coeditor_code HG2524
_journal_issue 7
_journal_name_full 'Acta Crystallographica Section E'
_journal_page_first o1598
_journal_paper_doi 10.1107/S1600536809022508
_journal_volume 65
_journal_year 2009
_chemical_formula_iupac 'C26 H24 N2 O4'
_chemical_formula_moiety 'C26 H24 N2 O4'
_chemical_formula_sum 'C26 H24 N2 O4'
_chemical_formula_weight 428.47
_chemical_name_systematic
;
2,2'-[1,1'-(Ethylenedioxydinitrilo)diethylidyne]di-1-naphthol
;
_space_group_IT_number 15
_symmetry_cell_setting monoclinic
_symmetry_space_group_name_Hall '-C 2yc'
_symmetry_space_group_name_H-M 'C 1 2/c 1'
_atom_sites_solution_hydrogens geom
_atom_sites_solution_primary direct
_atom_sites_solution_secondary difmap
_cell_angle_alpha 90.00
_cell_angle_beta 97.478(2)
_cell_angle_gamma 90.00
_cell_formula_units_Z 4
_cell_length_a 12.6682(18)
_cell_length_b 9.3728(15)
_cell_length_c 18.335(2)
_cell_measurement_reflns_used 1610
_cell_measurement_temperature 298(2)
_cell_measurement_theta_max 26.697
_cell_measurement_theta_min 2.241
_cell_volume 2158.5(5)
_computing_cell_refinement 'SMART (Siemens, 1996)'
_computing_data_collection 'SMART (Siemens, 1996)'
_computing_data_reduction 'SAINT (Siemens, 1996)'
_computing_molecular_graphics 'SHELXTL (Sheldrick, 2008)'
_computing_publication_material 'SHELXTL (Sheldrick, 2008)'
_computing_structure_refinement 'SHELXL97 (Sheldrick, 2008)'
_computing_structure_solution 'SHELXS97 (Sheldrick, 2008)'
_diffrn_ambient_temperature 298(2)
_diffrn_measured_fraction_theta_full 0.992
_diffrn_measured_fraction_theta_max 0.992
_diffrn_measurement_device_type 'Bruker SMART 1000 CCD area-detector'
_diffrn_measurement_method '\f and \w'
_diffrn_radiation_monochromator graphite
_diffrn_radiation_source 'fine-focus sealed tube'
_diffrn_radiation_type MoK\a
_diffrn_radiation_wavelength 0.71073
_diffrn_reflns_av_R_equivalents 0.0346
_diffrn_reflns_av_sigmaI/netI 0.0423
_diffrn_reflns_limit_h_max 14
_diffrn_reflns_limit_h_min -15
_diffrn_reflns_limit_k_max 9
_diffrn_reflns_limit_k_min -11
_diffrn_reflns_limit_l_max 21
_diffrn_reflns_limit_l_min -18
_diffrn_reflns_number 5220
_diffrn_reflns_theta_full 25.00
_diffrn_reflns_theta_max 25.00
_diffrn_reflns_theta_min 2.24
_exptl_absorpt_coefficient_mu 0.090
_exptl_absorpt_correction_T_max 0.9885
_exptl_absorpt_correction_T_min 0.9659
_exptl_absorpt_correction_type multi-scan
_exptl_absorpt_process_details '(SADABS; Sheldrick, 1996)'
_exptl_crystal_colour colorless
_exptl_crystal_density_diffrn 1.318
_exptl_crystal_density_method 'not measured'
_exptl_crystal_description block-shaped
_exptl_crystal_F_000 904
_exptl_crystal_size_max 0.39
_exptl_crystal_size_mid 0.37
_exptl_crystal_size_min 0.13
_refine_diff_density_max 0.144
_refine_diff_density_min -0.148
_refine_ls_extinction_method none
_refine_ls_goodness_of_fit_ref 1.058
_refine_ls_hydrogen_treatment constr
_refine_ls_matrix_type full
_refine_ls_number_parameters 145
_refine_ls_number_reflns 1894
_refine_ls_number_restraints 0
_refine_ls_restrained_S_all 1.058
_refine_ls_R_factor_all 0.0991
_refine_ls_R_factor_gt 0.0445
_refine_ls_shift/su_max 0.000
_refine_ls_shift/su_mean 0.000
_refine_ls_structure_factor_coef Fsqd
_refine_ls_weighting_details 'calc w=1/[\s^2^(Fo^2^)+(0.037P)^2^+1.5505P] where P=(Fo^2^+2Fc^2^)/3'
_refine_ls_weighting_scheme calc
_refine_ls_wR_factor_gt 0.0957
_refine_ls_wR_factor_ref 0.1215
_reflns_number_gt 1027
_reflns_number_total 1894
_reflns_threshold_expression I>2\s(I)
_cod_data_source_file hg2524.cif
_cod_data_source_block I
_cod_depositor_comments
;
The following automatic conversions were performed:
'_symmetry_cell_setting' value 'Monoclinic' changed to 'monoclinic'
according to '/home/saulius/struct/CIF-dictionaries/cif_core.dic'
dictionary named 'cif_core.dic' version 2.4.1 from 2010-06-29.

Automatic conversion script
Id: cif_fix_enum 1527 2010-12-29 10:47:43Z saulius 

The following automatic conversions were performed:

'_symmetry_cell_setting' value 'Monoclinic' changed to 'monoclinic'
according to /home/saulius/struct/CIF-dictionaries/cif_core.dic
dictionary named 'cif_core.dic' version 2.4.1 from 2010-06-29.

Automatic conversion script
Id: cif_fix_values 1715 2011-07-08 13:25:40Z adriana 
;
_cod_original_cell_volume 2158.6(5)
_cod_original_sg_symbol_H-M 'C 2/c'
_cod_database_code 2222341
_cod_database_fobs_code 2222341

loop_
_symmetry_equiv_pos_as_xyz
'x, y, z'
'-x, y, -z+1/2'
'x+1/2, y+1/2, z'
'-x+1/2, y+1/2, -z+1/2'
'-x, -y, -z'
'x, -y, z-1/2'
'-x+1/2, -y+1/2, -z'
'x+1/2, -y+1/2, z-1/2'

loop_
_atom_site_type_symbol
_atom_site_label
_atom_site_fract_x
_atom_site_fract_y
_atom_site_fract_z
_atom_site_U_iso_or_equiv
_atom_site_adp_type
_atom_site_calc_flag
_atom_site_refinement_flags
_atom_site_occupancy
_atom_site_disorder_assembly
_atom_site_disorder_group
N N1 0.97510(17) 0.0879(2) 0.61829(11) 0.0528(6) Uani d . 1 . .
O O1 1.04967(14) 0.11327(19) 0.68140(9) 0.0610(5) Uani d . 1 . .
O O2 0.84279(14) -0.06506(17) 0.53429(9) 0.0620(6) Uani d . 1 . .
H H2 0.8831 -0.0456 0.5717 0.093 Uiso calc R 1 . .
C C1 1.0479(2) -0.0049(3) 0.73030(14) 0.0567(7) Uani d . 1 . .
H H1A 1.1113 -0.0024 0.7661 0.068 Uiso calc R 1 . .
H H1B 1.0493 -0.0929 0.7025 0.068 Uiso calc R 1 . .
C C2 0.9707(2) 0.1902(3) 0.57048(14) 0.0500(7) Uani d . 1 . .
C C3 1.0376(2) 0.3226(3) 0.58230(16) 0.0714(9) Uani d . 1 . .
H H3A 1.0938 0.3072 0.6220 0.107 Uiso calc R 1 . .
H H3B 0.9941 0.4009 0.5942 0.107 Uiso calc R 1 . .
H H3C 1.0678 0.3444 0.5382 0.107 Uiso calc R 1 . .
C C4 0.83740(19) 0.0469(3) 0.48738(13) 0.0464(6) Uani d . 1 . .
C C5 0.89572(19) 0.1710(2) 0.50274(12) 0.0469(6) Uani d . 1 . .
C C6 0.8818(2) 0.2819(3) 0.44918(15) 0.0610(8) Uani d . 1 . .
H H6 0.9202 0.3660 0.4582 0.073 Uiso calc R 1 . .
C C7 0.8146(2) 0.2692(3) 0.38547(16) 0.0676(8) Uani d . 1 . .
H H7 0.8065 0.3454 0.3527 0.081 Uiso calc R 1 . .
C C8 0.7568(2) 0.1424(3) 0.36816(14) 0.0552(7) Uani d . 1 . .
C C9 0.7676(2) 0.0289(3) 0.42035(13) 0.0490(7) Uani d . 1 . .
C C10 0.7106(2) -0.0991(3) 0.40331(15) 0.0632(8) Uani d . 1 . .
H H10 0.7163 -0.1737 0.4370 0.076 Uiso calc R 1 . .
C C11 0.6470(2) -0.1137(4) 0.33734(18) 0.0774(9) Uani d . 1 . .
H H11 0.6097 -0.1982 0.3266 0.093 Uiso calc R 1 . .
C C12 0.6378(2) -0.0025(4) 0.28598(17) 0.0794(10) Uani d . 1 . .
H H12 0.5957 -0.0146 0.2409 0.095 Uiso calc R 1 . .
C C13 0.6896(2) 0.1227(4) 0.30122(15) 0.0707(9) Uani d . 1 . .
H H13 0.6807 0.1966 0.2671 0.085 Uiso calc R 1 . .

loop_
_atom_site_aniso_label
_atom_site_aniso_U_11
_atom_site_aniso_U_22
_atom_site_aniso_U_33
_atom_site_aniso_U_12
_atom_site_aniso_U_13
_atom_site_aniso_U_23
N1 0.0581(14) 0.0524(13) 0.0491(13) -0.0069(11) 0.0112(11) -0.0060(11)
O1 0.0618(12) 0.0706(13) 0.0511(11) -0.0170(10) 0.0085(9) -0.0068(9)
O2 0.0768(13) 0.0463(10) 0.0591(12) -0.0120(9) -0.0055(10) 0.0078(9)
C1 0.0569(18) 0.0582(17) 0.0548(17) 0.0022(13) 0.0063(13) -0.0011(14)
C2 0.0553(16) 0.0410(14) 0.0572(17) -0.0059(13) 0.0205(13) -0.0099(13)
C3 0.085(2) 0.0560(18) 0.076(2) -0.0235(16) 0.0195(17) -0.0080(15)
C4 0.0559(17) 0.0381(14) 0.0474(15) 0.0028(12) 0.0152(13) 0.0019(12)
C5 0.0582(16) 0.0398(14) 0.0458(15) -0.0022(13) 0.0176(13) -0.0033(12)
C6 0.080(2) 0.0431(15) 0.0637(19) -0.0059(15) 0.0249(16) 0.0047(14)
C7 0.086(2) 0.0622(19) 0.0587(19) 0.0079(17) 0.0262(17) 0.0161(15)
C8 0.0593(18) 0.0602(18) 0.0491(16) 0.0143(15) 0.0180(14) 0.0030(14)
C9 0.0485(16) 0.0489(16) 0.0509(16) 0.0069(13) 0.0117(13) -0.0021(13)
C10 0.0617(18) 0.0606(18) 0.0659(19) -0.0008(15) 0.0034(16) -0.0052(15)
C11 0.064(2) 0.087(2) 0.079(2) -0.0027(18) -0.0008(18) -0.0190(19)
C12 0.061(2) 0.116(3) 0.059(2) 0.016(2) 0.0015(16) -0.012(2)
C13 0.065(2) 0.094(2) 0.0537(19) 0.0235(19) 0.0121(16) 0.0088(17)

loop_
_atom_type_symbol
_atom_type_description
_atom_type_scat_dispersion_real
_atom_type_scat_dispersion_imag
_atom_type_scat_source
C C 0.0033 0.0016 'International Tables Vol C Tables 4.2.6.8 and 6.1.1.4'
H H 0.0000 0.0000 'International Tables Vol C Tables 4.2.6.8 and 6.1.1.4'
N N 0.0061 0.0033 'International Tables Vol C Tables 4.2.6.8 and 6.1.1.4'
O O 0.0106 0.0060 'International Tables Vol C Tables 4.2.6.8 and 6.1.1.4'

loop_
_geom_angle_atom_site_label_1
_geom_angle_atom_site_label_2
_geom_angle_atom_site_label_3
_geom_angle_site_symmetry_1
_geom_angle_site_symmetry_3
_geom_angle
_geom_angle_publ_flag
C2 N1 O1 . . 113.2(2) ?
N1 O1 C1 . . 108.64(18) ?
C4 O2 H2 . . 109.5 ?
O1 C1 C1 . 2_756 112.64(18) ?
O1 C1 H1A . . 109.1 ?
C1 C1 H1A 2_756 . 109.1 ?
O1 C1 H1B . . 109.1 ?
C1 C1 H1B 2_756 . 109.1 ?
H1A C1 H1B . . 107.8 ?
N1 C2 C5 . . 116.6(2) ?
N1 C2 C3 . . 122.7(2) ?
C5 C2 C3 . . 120.8(2) ?
C2 C3 H3A . . 109.5 ?
C2 C3 H3B . . 109.5 ?
H3A C3 H3B . . 109.5 ?
C2 C3 H3C . . 109.5 ?
H3A C3 H3C . . 109.5 ?
H3B C3 H3C . . 109.5 ?
O2 C4 C5 . . 122.7(2) ?
O2 C4 C9 . . 115.4(2) ?
C5 C4 C9 . . 121.9(2) ?
C4 C5 C6 . . 117.2(2) ?
C4 C5 C2 . . 122.8(2) ?
C6 C5 C2 . . 120.1(2) ?
C7 C6 C5 . . 122.5(3) ?
C7 C6 H6 . . 118.8 ?
C5 C6 H6 . . 118.8 ?
C6 C7 C8 . . 121.1(3) ?
C6 C7 H7 . . 119.5 ?
C8 C7 H7 . . 119.5 ?
C7 C8 C13 . . 122.9(3) ?
C7 C8 C9 . . 118.4(2) ?
C13 C8 C9 . . 118.7(3) ?
C10 C9 C8 . . 118.9(2) ?
C10 C9 C4 . . 122.1(2) ?
C8 C9 C4 . . 118.9(2) ?
C11 C10 C9 . . 120.3(3) ?
C11 C10 H10 . . 119.8 ?
C9 C10 H10 . . 119.8 ?
C10 C11 C12 . . 120.5(3) ?
C10 C11 H11 . . 119.8 ?
C12 C11 H11 . . 119.8 ?
C13 C12 C11 . . 120.7(3) ?
C13 C12 H12 . . 119.7 ?
C11 C12 H12 . . 119.7 ?
C12 C13 C8 . . 120.9(3) ?
C12 C13 H13 . . 119.6 ?
C8 C13 H13 . . 119.6 ?

loop_
_geom_bond_atom_site_label_1
_geom_bond_atom_site_label_2
_geom_bond_site_symmetry_2
_geom_bond_distance
_geom_bond_publ_flag
N1 C2 . 1.295(3) ?
N1 O1 . 1.415(2) ?
O1 C1 . 1.427(3) ?
O2 C4 . 1.353(3) ?
O2 H2 . 0.8200 ?
C1 C1 2_756 1.490(5) ?
C1 H1A . 0.9700 ?
C1 H1B . 0.9700 ?
C2 C5 . 1.473(3) ?
C2 C3 . 1.504(3) ?
C3 H3A . 0.9600 ?
C3 H3B . 0.9600 ?
C3 H3C . 0.9600 ?
C4 C5 . 1.387(3) ?
C4 C9 . 1.428(3) ?
C5 C6 . 1.425(3) ?
C6 C7 . 1.358(3) ?
C6 H6 . 0.9300 ?
C7 C8 . 1.410(4) ?
C7 H7 . 0.9300 ?
C8 C13 . 1.412(4) ?
C8 C9 . 1.426(3) ?
C9 C10 . 1.413(3) ?
C10 C11 . 1.370(3) ?
C10 H10 . 0.9300 ?
C11 C12 . 1.400(4) ?
C11 H11 . 0.9300 ?
C12 C13 . 1.355(4) ?
C12 H12 . 0.9300 ?
C13 H13 . 0.9300 ?

loop_
_geom_hbond_atom_site_label_D
_geom_hbond_atom_site_label_H
_geom_hbond_atom_site_label_A
_geom_hbond_site_symmetry_A
_geom_hbond_distance_DH
_geom_hbond_distance_HA
_geom_hbond_distance_DA
_geom_hbond_angle_DHA
_geom_hbond_publ_flag
O2 H2 N1 . 0.82 1.84 2.562(3) 145.7 y
C10 H10 O2 7_646 0.93 2.63 3.446(3) 146.3 y

loop_
_geom_torsion_atom_site_label_1
_geom_torsion_atom_site_label_2
_geom_torsion_atom_site_label_3
_geom_torsion_atom_site_label_4
_geom_torsion_site_symmetry_1
_geom_torsion_site_symmetry_2
_geom_torsion_site_symmetry_3
_geom_torsion_site_symmetry_4
_geom_torsion
_geom_torsion_publ_flag
C2 N1 O1 C1 . . . . 179.8(2) ?
N1 O1 C1 C1 . . . 2_756 -75.0(3) ?
O1 N1 C2 C5 . . . . 179.31(19) ?
O1 N1 C2 C3 . . . . -0.8(3) ?
O2 C4 C5 C6 . . . . -179.2(2) ?
C9 C4 C5 C6 . . . . 1.1(3) ?
O2 C4 C5 C2 . . . . 1.7(4) ?
C9 C4 C5 C2 . . . . -178.1(2) ?
N1 C2 C5 C4 . . . . -4.3(3) ?
C3 C2 C5 C4 . . . . 175.8(2) ?
N1 C2 C5 C6 . . . . 176.6(2) ?
C3 C2 C5 C6 . . . . -3.3(4) ?
C4 C5 C6 C7 . . . . 0.2(4) ?
C2 C5 C6 C7 . . . . 179.3(2) ?
C5 C6 C7 C8 . . . . -1.8(4) ?
C6 C7 C8 C13 . . . . -177.2(3) ?
C6 C7 C8 C9 . . . . 2.2(4) ?
C7 C8 C9 C10 . . . . -179.5(2) ?
C13 C8 C9 C10 . . . . -0.1(4) ?
C7 C8 C9 C4 . . . . -0.9(3) ?
C13 C8 C9 C4 . . . . 178.5(2) ?
O2 C4 C9 C10 . . . . -1.9(3) ?
C5 C4 C9 C10 . . . . 177.9(2) ?
O2 C4 C9 C8 . . . . 179.6(2) ?
C5 C4 C9 C8 . . . . -0.7(3) ?
C8 C9 C10 C11 . . . . 0.6(4) ?
C4 C9 C10 C11 . . . . -177.9(2) ?
C9 C10 C11 C12 . . . . 0.1(4) ?
C10 C11 C12 C13 . . . . -1.5(5) ?
C11 C12 C13 C8 . . . . 2.1(5) ?
C7 C8 C13 C12 . . . . 178.1(3) ?
C9 C8 C13 C12 . . . . -1.3(4) ?
